data_4325451
loop_
_publ_author_name
'Sayandev Chatterjee'
'Andrew S. Del Negro'
'Zheming Wang'
'Matthew K. Edwards'
'Frances N. Skomurski'
'Sean E. Hightower'
'Jeanette A. Krause'
'Brendan Twamley'
'B. Patrick Sullivan'
'Christian Reber'
'William R. Heineman'
'Carl J. Seliskar'
'Samuel A. Bryan'

_publ_contact_author_address
;     Energy & Environment Directorate
      Pacific northwest National Laboratory
      Richland, WA 99352  USA
;
_publ_contact_author_email sam.bryan@pnl.gov
_publ_contact_author_name 'Dr. Samuel A. Bryan'
_publ_contact_author_phone '509 376 6949'
_publ_section_title
;
 Electronic and Molecular Structures of trans-Dioxotechnetium(V)
 Polypyridyl Complexes in the Solid State
;
_journal_name_full 'Inorganic Chemistry'
_journal_page_first 5815
_journal_page_last 5823
_journal_paper_doi 10.1021/ic200747v
_journal_volume 50
_journal_year 2011
_chemical_formula_moiety 'C20 H20 n4 O2 Tc, Cl, 2(H2 O)'
_chemical_formula_sum 'C20 H24 Cl O4 Tc n4'
_chemical_formula_weight 517.88
_chemical_name_common '[(py)4TcO2][Cl].2H2O'
_chemical_name_systematic
; 
 ? 
;
_space_group_IT_number 9
_symmetry_cell_setting monoclinic
_symmetry_space_group_name_Hall 'C -2yc'
_symmetry_space_group_name_H-M 'C 1 c 1'
_atom_sites_solution_hydrogens geom
_atom_sites_solution_primary direct
_atom_sites_solution_secondary difmap
_audit_creation_method SHELXL-97
_cell_angle_alpha 90.00
_cell_angle_beta 115.4840(10)
_cell_angle_gamma 90.00
_cell_formula_units_Z 4
_cell_length_a 13.4168(4)
_cell_length_b 11.9421(4)
_cell_length_c 15.3310(5)
_cell_measurement_reflns_used 5797
_cell_measurement_temperature 90(2)
_cell_measurement_theta_max 30.00
_cell_measurement_theta_min 2.39
_cell_volume 2217.41(12)
_computing_cell_refinement 'SAINT+  v. 7.23a (Bruker, 2006)'
_computing_data_collection 'SMART v. 5.632 (Bruker, 2006)'
_computing_data_reduction 'SAINT+  v. 7.23a (Bruker, 2006)'
_computing_molecular_graphics 'SHELXTL v6.14 and DIAMOND v3.2e (Brandenburg, 2010)'
_computing_publication_material 'SHELXTL, v. 6.14 (Bruker, 2003)'
_computing_structure_refinement 'SHELXTL  v. 6.14 (Bruker, 2003)'
_computing_structure_solution 'SHELXTL  v. 6.14 (Bruker, 2003)'
_diffrn_ambient_temperature 90(2)
_diffrn_detector_area_resol_mean 8.3
_diffrn_measured_fraction_theta_full 0.999
_diffrn_measured_fraction_theta_max 0.999
_diffrn_measurement_device_type 'Bruker/Siemens SMART APEX'
_diffrn_measurement_method '\w scans'
_diffrn_radiation_monochromator graphite
_diffrn_radiation_source 'normal-focus sealed tube'
_diffrn_radiation_type MoK\a
_diffrn_radiation_wavelength 0.71073
_diffrn_reflns_av_R_equivalents 0.0205
_diffrn_reflns_av_sigmaI/netI 0.0241
_diffrn_reflns_limit_h_max 17
_diffrn_reflns_limit_h_min -17
_diffrn_reflns_limit_k_max 15
_diffrn_reflns_limit_k_min -15
_diffrn_reflns_limit_l_max 19
_diffrn_reflns_limit_l_min -19
_diffrn_reflns_number 14048
_diffrn_reflns_theta_full 27.49
_diffrn_reflns_theta_max 27.49
_diffrn_reflns_theta_min 2.40
_exptl_absorpt_coefficient_mu 0.803
_exptl_absorpt_correction_T_max 0.9169
_exptl_absorpt_correction_T_min 0.8064
_exptl_absorpt_correction_type multi-scan
_exptl_absorpt_process_details 'SADABS-2004/1 (Bruker, 2004)'
_exptl_crystal_colour orange
_exptl_crystal_density_diffrn 1.551
_exptl_crystal_description block
_exptl_crystal_F_000 1056
_exptl_crystal_size_max 0.28
_exptl_crystal_size_mid 0.21
_exptl_crystal_size_min 0.11
_refine_diff_density_max 0.494
_refine_diff_density_min -0.285
_refine_diff_density_rms 0.059
_refine_ls_abs_structure_details 'Flack H D (1983), Acta Cryst. A39, 876-881, 2511 Friedel pairs'
_refine_ls_abs_structure_Flack 0.15(3)
_refine_ls_extinction_method none
_refine_ls_goodness_of_fit_ref 1.041
_refine_ls_hydrogen_treatment constr
_refine_ls_matrix_type full
_refine_ls_number_parameters 272
_refine_ls_number_reflns 5060
_refine_ls_number_restraints 2
_refine_ls_restrained_S_all 1.041
_refine_ls_R_factor_all 0.0228
_refine_ls_R_factor_gt 0.0218
_refine_ls_shift/su_max 0.008
_refine_ls_shift/su_mean 0.000
_refine_ls_structure_factor_coef Fsqd
_refine_ls_weighting_details 'calc w=1/[\s^2^(Fo^2^)+(0.0319P)^2^+0.7016P] where P=(Fo^2^+2Fc^2^)/3'
_refine_ls_weighting_scheme calc
_refine_ls_wR_factor_gt 0.0543
_refine_ls_wR_factor_ref 0.0550
_reflns_number_gt 4884
_reflns_number_total 5060
_reflns_threshold_expression I>2\s(I)
_cod_data_source_file ic200747v_si_001_2.cif
_cod_data_source_block 1a
_cod_original_formula_sum 'C20 H24 Cl n4 O4 Tc'
_cod_database_code 4325451

loop_
_symmetry_equiv_pos_as_xyz
'x, y, z'
'x, -y, z+1/2'
'x+1/2, y+1/2, z'
'x+1/2, -y+1/2, z+1/2'

loop_
_atom_site_label
_atom_site_type_symbol
_atom_site_fract_x
_atom_site_fract_y
_atom_site_fract_z
_atom_site_U_iso_or_equiv
_atom_site_adp_type
_atom_site_occupancy
_atom_site_symmetry_multiplicity
_atom_site_calc_flag
_atom_site_refinement_flags
Tc1 Tc 0.36779(3) 0.753385(15) 0.39616(3) 0.01362(5) Uani 1 1 d .
Cl1 Cl 0.56671(4) 1.12444(4) 0.52027(4) 0.01973(11) Uani 1 1 d .
O1 O 0.25299(13) 0.67227(14) 0.37911(12) 0.0180(3) Uani 1 1 d .
O2 O 0.48360(13) 0.83393(13) 0.41272(12) 0.0167(3) Uani 1 1 d .
N1 n 0.39691(16) 0.78822(19) 0.54226(14) 0.0152(4) Uani 1 1 d .
C1 C 0.3501(2) 0.7265(3) 0.5879(2) 0.0180(5) Uani 1 1 d .
H1 H 0.3002 0.6687 0.5530 0.022 Uiso 1 1 calc R
C2 C 0.3721(4) 0.7439(2) 0.6852(3) 0.0216(9) Uani 1 1 d .
H2 H 0.3386 0.6982 0.7159 0.026 Uiso 1 1 calc R
C3 C 0.4433(2) 0.8288(2) 0.73481(19) 0.0242(5) Uani 1 1 d .
H3 H 0.4607 0.8421 0.8009 0.029 Uiso 1 1 calc R
C4 C 0.4892(2) 0.8946(2) 0.68674(18) 0.0228(5) Uani 1 1 d .
H4 H 0.5372 0.9547 0.7194 0.027 Uiso 1 1 calc R
C5 C 0.46466(19) 0.8723(2) 0.59139(17) 0.0197(5) Uani 1 1 d .
H5 H 0.4967 0.9177 0.5593 0.024 Uiso 1 1 calc R
N2 n 0.47170(16) 0.60691(17) 0.44566(14) 0.0164(4) Uani 1 1 d .
C7 C 0.4282(2) 0.5031(2) 0.4271(2) 0.0217(5) Uani 1 1 d .
H7 H 0.3504 0.4950 0.3927 0.026 Uiso 1 1 calc R
C8 C 0.4927(2) 0.4084(2) 0.4565(2) 0.0254(6) Uani 1 1 d .
H8 H 0.4594 0.3364 0.4419 0.031 Uiso 1 1 calc R
C9 C 0.6054(2) 0.4179(2) 0.5068(2) 0.0309(6) Uani 1 1 d .
H9 H 0.6509 0.3533 0.5280 0.037 Uiso 1 1 calc R
C10 C 0.6508(2) 0.5245(2) 0.5259(2) 0.0328(6) Uani 1 1 d .
H10 H 0.7284 0.5341 0.5603 0.039 Uiso 1 1 calc R
C11 C 0.5820(2) 0.6168(2) 0.4943(2) 0.0250(5) Uani 1 1 d .
H11 H 0.6137 0.6895 0.5075 0.030 Uiso 1 1 calc R
N3 n 0.26425(16) 0.89933(17) 0.34455(14) 0.0171(4) Uani 1 1 d .
C13 C 0.1546(2) 0.8891(2) 0.2913(2) 0.0250(5) Uani 1 1 d .
H13 H 0.1228 0.8164 0.2799 0.030 Uiso 1 1 calc R
C14 C 0.0870(2) 0.9802(2) 0.2528(2) 0.0357(7) Uani 1 1 d .
H14 H 0.0101 0.9699 0.2148 0.043 Uiso 1 1 calc R
C15 C 0.1318(2) 1.0867(2) 0.2697(2) 0.0318(7) Uani 1 1 d .
H15 H 0.0868 1.1507 0.2432 0.038 Uiso 1 1 calc R
C16 C 0.2435(2) 1.0974(2) 0.3261(2) 0.0253(6) Uani 1 1 d .
H16 H 0.2764 1.1695 0.3401 0.030 Uiso 1 1 calc R
C17 C 0.3073(2) 1.0037(2) 0.36205(18) 0.0203(5) Uani 1 1 d .
H17 H 0.3843 1.0125 0.4005 0.024 Uiso 1 1 calc R
N4 n 0.34210(17) 0.7199(2) 0.25003(15) 0.0162(4) Uani 1 1 d .
C19 C 0.2790(2) 0.6338(2) 0.20018(17) 0.0206(5) Uani 1 1 d .
H19 H 0.2454 0.5879 0.2306 0.025 Uiso 1 1 calc R
C20 C 0.2609(2) 0.6092(2) 0.10628(18) 0.0217(5) Uani 1 1 d .
H20 H 0.2157 0.5476 0.0731 0.026 Uiso 1 1 calc R
C21 C 0.3096(2) 0.6755(2) 0.06132(18) 0.0213(5) Uani 1 1 d .
H21 H 0.2977 0.6614 -0.0034 0.026 Uiso 1 1 calc R
C22 C 0.3772(3) 0.7642(3) 0.1144(3) 0.0212(8) Uani 1 1 d .
H22 H 0.4137 0.8099 0.0864 0.025 Uiso 1 1 calc R
C23 C 0.3902(2) 0.7844(3) 0.20598(19) 0.0202(5) Uani 1 1 d .
H23 H 0.4346 0.8459 0.2404 0.024 Uiso 1 1 calc R
O3 O 0.63364(13) 0.96232(12) 0.37789(12) 0.0209(3) Uani 1 1 d .
H3A H 0.5885 0.9255 0.3924 0.031 Uiso 1 1 d .
H3B H 0.6401 1.0289 0.4009 0.031 Uiso 1 1 d .
O4 O 0.70079(15) 0.86221(16) 0.25172(13) 0.0324(4) Uani 1 1 d .
H4A H 0.6587 0.8682 0.1922 0.049 Uiso 1 1 d .
H4B H 0.6729 0.8919 0.2864 0.049 Uiso 1 1 d .

loop_
_atom_site_aniso_label
_atom_site_aniso_U_11
_atom_site_aniso_U_22
_atom_site_aniso_U_33
_atom_site_aniso_U_23
_atom_site_aniso_U_13
_atom_site_aniso_U_12
Tc1 0.01288(7) 0.01348(8) 0.01436(7) -0.00019(6) 0.00574(5) -0.00190(6)
Cl1 0.0209(2) 0.0160(3) 0.0230(2) -0.0007(2) 0.0102(2) -0.0004(2)
O1 0.0167(9) 0.0179(9) 0.0188(9) 0.0001(7) 0.0070(7) -0.0026(6)
O2 0.0162(9) 0.0162(8) 0.0182(9) -0.0011(7) 0.0077(7) -0.0016(6)
N1 0.0130(10) 0.0178(11) 0.0159(10) 0.0021(9) 0.0073(8) 0.0009(8)
C1 0.0139(12) 0.0216(11) 0.0180(14) -0.0019(11) 0.0063(11) -0.0022(11)
C2 0.0191(17) 0.0329(19) 0.0173(17) 0.0033(9) 0.0121(14) -0.0014(9)
C3 0.0207(13) 0.0313(14) 0.0198(13) -0.0019(10) 0.0079(11) 0.0022(10)
C4 0.0221(13) 0.0239(13) 0.0225(13) -0.0044(10) 0.0097(10) -0.0049(10)
C5 0.0212(12) 0.0172(11) 0.0213(12) -0.0033(9) 0.0098(10) -0.0044(10)
N2 0.0177(10) 0.0164(10) 0.0160(9) -0.0002(8) 0.0081(8) -0.0015(8)
C7 0.0205(14) 0.0179(12) 0.0262(14) 0.0010(10) 0.0097(12) -0.0003(10)
C8 0.0269(14) 0.0164(11) 0.0351(15) -0.0011(10) 0.0154(12) -0.0031(10)
C9 0.0294(15) 0.0225(14) 0.0389(16) 0.0046(11) 0.0130(13) 0.0126(11)
C10 0.0181(13) 0.0274(14) 0.0453(17) 0.0029(12) 0.0066(12) 0.0006(11)
C11 0.0204(13) 0.0184(12) 0.0310(14) 0.0001(10) 0.0060(11) -0.0010(10)
N3 0.0169(10) 0.0174(10) 0.0176(10) -0.0004(8) 0.0080(9) 0.0005(8)
C13 0.0173(12) 0.0228(12) 0.0317(14) -0.0019(10) 0.0074(11) -0.0029(10)
C14 0.0204(14) 0.0308(15) 0.0467(18) 0.0021(13) 0.0058(13) 0.0042(12)
C15 0.0263(14) 0.0266(14) 0.0386(16) 0.0052(12) 0.0103(13) 0.0103(11)
C16 0.0282(14) 0.0160(12) 0.0341(15) 0.0046(10) 0.0158(12) 0.0031(10)
C17 0.0180(12) 0.0207(12) 0.0228(13) -0.0009(10) 0.0093(11) -0.0037(9)
N4 0.0149(10) 0.0168(9) 0.0161(11) -0.0023(9) 0.0058(9) -0.0011(9)
C19 0.0226(12) 0.0183(11) 0.0214(12) 0.0018(10) 0.0098(10) -0.0005(10)
C20 0.0230(12) 0.0192(12) 0.0198(12) -0.0047(9) 0.0064(10) -0.0011(9)
C21 0.0221(12) 0.0274(13) 0.0155(11) -0.0023(10) 0.0091(10) 0.0010(10)
C22 0.0173(16) 0.0250(14) 0.0181(17) 0.0002(11) 0.0044(13) -0.0031(11)
C23 0.0191(13) 0.0198(13) 0.0222(14) 0.0026(12) 0.0093(11) -0.0030(12)
O3 0.0251(8) 0.0172(8) 0.0232(8) -0.0012(6) 0.0131(7) -0.0040(6)
O4 0.0337(10) 0.0382(10) 0.0231(9) 0.0003(8) 0.0103(8) 0.0118(8)

loop_
_atom_type_symbol
_atom_type_description
_atom_type_scat_dispersion_real
_atom_type_scat_dispersion_imag
_atom_type_scat_source
C C 0.0033 0.0016 'International Tables Vol C Tables 4.2.6.8 and 6.1.1.4'
H H 0.0000 0.0000 'International Tables Vol C Tables 4.2.6.8 and 6.1.1.4'
N N 0.0061 0.0033 'International Tables Vol C Tables 4.2.6.8 and 6.1.1.4'
O O 0.0106 0.0060 'International Tables Vol C Tables 4.2.6.8 and 6.1.1.4'
Cl Cl 0.1484 0.1585 'International Tables Vol C Tables 4.2.6.8 and 6.1.1.4'
Tc Tc -1.4390 0.7593 'International Tables Vol C Tables 4.2.6.8 and 6.1.1.4'

loop_
_geom_angle_atom_site_label_1
_geom_angle_atom_site_label_2
_geom_angle_atom_site_label_3
_geom_angle
O1 Tc1 O2 179.44(10)
O1 Tc1 n1 90.95(8)
O2 Tc1 n1 89.45(8)
O1 Tc1 n4 90.31(8)
O2 Tc1 n4 89.29(8)
N1 Tc1 n4 178.72(10)
O1 Tc1 n3 90.34(8)
O2 Tc1 n3 90.03(8)
N1 Tc1 n3 91.47(8)
N4 Tc1 n3 88.78(8)
O1 Tc1 n2 89.87(8)
O2 Tc1 n2 89.75(7)
N1 Tc1 n2 89.44(8)
N4 Tc1 n2 90.31(8)
N3 Tc1 n2 179.07(9)
C1 n1 C5 118.2(2)
C1 n1 Tc1 121.45(19)
C5 n1 Tc1 120.35(16)
N1 C1 C2 122.6(3)
N1 C1 H1 118.7
C2 C1 H1 118.7
C3 C2 C1 118.3(3)
C3 C2 H2 120.8
C1 C2 H2 120.8
C2 C3 C4 119.0(3)
C2 C3 H3 120.5
C4 C3 H3 120.5
C5 C4 C3 119.6(2)
C5 C4 H4 120.2
C3 C4 H4 120.2
N1 C5 C4 122.2(2)
N1 C5 H5 118.9
C4 C5 H5 118.9
C11 n2 C7 118.1(2)
C11 n2 Tc1 120.90(17)
C7 n2 Tc1 121.02(17)
N2 C7 C8 122.2(2)
N2 C7 H7 118.9
C8 C7 H7 118.9
C9 C8 C7 120.0(2)
C9 C8 H8 120.0
C7 C8 H8 120.0
C8 C9 C10 118.1(3)
C8 C9 H9 120.9
C10 C9 H9 120.9
C11 C10 C9 119.4(3)
C11 C10 H10 120.3
C9 C10 H10 120.3
N2 C11 C10 122.2(2)
N2 C11 H11 118.9
C10 C11 H11 118.9
C13 n3 C17 117.8(2)
C13 n3 Tc1 120.86(17)
C17 n3 Tc1 121.32(16)
N3 C13 C14 122.4(2)
N3 C13 H13 118.8
C14 C13 H13 118.8
C13 C14 C15 119.5(3)
C13 C14 H14 120.2
C15 C14 H14 120.2
C16 C15 C14 118.1(3)
C16 C15 H15 121.0
C14 C15 H15 121.0
C17 C16 C15 120.0(3)
C17 C16 H16 120.0
C15 C16 H16 120.0
N3 C17 C16 122.2(2)
N3 C17 H17 118.9
C16 C17 H17 118.9
C19 n4 C23 118.0(2)
C19 n4 Tc1 120.94(17)
C23 n4 Tc1 121.04(19)
N4 C19 C20 122.7(2)
N4 C19 H19 118.7
C20 C19 H19 118.7
C21 C20 C19 119.2(2)
C21 C20 H20 120.4
C19 C20 H20 120.4
C20 C21 C22 117.9(3)
C20 C21 H21 121.0
C22 C21 H21 121.0
C23 C22 C21 119.7(4)
C23 C22 H22 120.2
C21 C22 H22 120.2
N4 C23 C22 122.5(3)
N4 C23 H23 118.8
C22 C23 H23 118.8
H3A O3 H3B 109.1
H4A O4 H4B 111.8

loop_
_geom_bond_atom_site_label_1
_geom_bond_atom_site_label_2
_geom_bond_distance
Tc1 O1 1.7414(16)
Tc1 O2 1.7506(16)
Tc1 n1 2.142(2)
Tc1 n4 2.153(2)
Tc1 n3 2.156(2)
Tc1 n2 2.161(2)
N1 C1 1.343(4)
N1 C5 1.346(3)
C1 C2 1.406(5)
C1 H1 0.9500
C2 C3 1.375(5)
C2 H2 0.9500
C3 C4 1.390(3)
C3 H3 0.9500
C4 C5 1.379(3)
C4 H4 0.9500
C5 H5 0.9500
N2 C11 1.346(3)
N2 C7 1.348(3)
C7 C8 1.377(3)
C7 H7 0.9500
C8 C9 1.375(4)
C8 H8 0.9500
C9 C10 1.387(4)
C9 H9 0.9500
C10 C11 1.383(4)
C10 H10 0.9500
C11 H11 0.9500
N3 C13 1.346(3)
N3 C17 1.351(3)
C13 C14 1.376(4)
C13 H13 0.9500
C14 C15 1.383(4)
C14 H14 0.9500
C15 C16 1.376(4)
C15 H15 0.9500
C16 C17 1.372(3)
C16 H16 0.9500
C17 H17 0.9500
N4 C19 1.342(3)
N4 C23 1.356(3)
C19 C20 1.385(3)
C19 H19 0.9500
C20 C21 1.384(4)
C20 H20 0.9500
C21 C22 1.404(4)
C21 H21 0.9500
C22 C23 1.361(5)
C22 H22 0.9500
C23 H23 0.9500
O3 H3A 0.8520
O3 H3B 0.8593
O4 H4A 0.8443
O4 H4B 0.8480

loop_
_geom_hbond_atom_site_label_D
_geom_hbond_atom_site_label_H
_geom_hbond_atom_site_label_A
_geom_hbond_distance_DH
_geom_hbond_distance_HA
_geom_hbond_distance_DA
_geom_hbond_angle_DHA
_geom_hbond_site_symmetry_A
O3 H3A O2 0.85 1.91 2.759(2) 174 1_555
O3 H3B O1 0.86 2.40 2.971(2) 124 3_555
O3 H3B Cl1 0.86 2.68 3.318(2) 132 1_555
O4 H4A Cl1 0.84 2.38 3.219(2) 170 2_574
O4 H4B O3 0.85 1.89 2.735(2) 171 1_555

loop_
_geom_torsion_atom_site_label_1
_geom_torsion_atom_site_label_2
_geom_torsion_atom_site_label_3
_geom_torsion_atom_site_label_4
_geom_torsion
O1 Tc1 n1 C1 16.7(2)
O2 Tc1 n1 C1 -162.9(2)
N4 Tc1 n1 C1 -152(5)
N3 Tc1 n1 C1 107.0(2)
N2 Tc1 n1 C1 -73.2(2)
O1 Tc1 n1 C5 -164.42(19)
O2 Tc1 n1 C5 15.96(19)
N4 Tc1 n1 C5 27(5)
N3 Tc1 n1 C5 -74.05(19)
N2 Tc1 n1 C5 105.72(19)
C5 n1 C1 C2 -2.2(4)
Tc1 n1 C1 C2 176.7(3)
N1 C1 C2 C3 0.9(5)
C1 C2 C3 C4 0.9(5)
C2 C3 C4 C5 -1.4(4)
C1 n1 C5 C4 1.6(4)
Tc1 n1 C5 C4 -177.32(19)
C3 C4 C5 n1 0.2(4)
O1 Tc1 n2 C11 -163.7(2)
O2 Tc1 n2 C11 16.7(2)
N1 Tc1 n2 C11 -72.8(2)
N4 Tc1 n2 C11 106.0(2)
N3 Tc1 n2 C11 93(6)
O1 Tc1 n2 C7 17.52(19)
O2 Tc1 n2 C7 -162.1(2)
N1 Tc1 n2 C7 108.5(2)
N4 Tc1 n2 C7 -72.8(2)
N3 Tc1 n2 C7 -86(6)
C11 n2 C7 C8 0.1(4)
Tc1 n2 C7 C8 178.9(2)
N2 C7 C8 C9 0.3(4)
C7 C8 C9 C10 -0.5(4)
C8 C9 C10 C11 0.3(5)
C7 n2 C11 C10 -0.4(4)
Tc1 n2 C11 C10 -179.2(2)
C9 C10 C11 n2 0.2(5)
O1 Tc1 n3 C13 -19.42(19)
O2 Tc1 n3 C13 160.17(19)
N1 Tc1 n3 C13 -110.38(19)
N4 Tc1 n3 C13 70.88(19)
N2 Tc1 n3 C13 84(6)
O1 Tc1 n3 C17 162.52(19)
O2 Tc1 n3 C17 -17.90(19)
N1 Tc1 n3 C17 71.55(19)
N4 Tc1 n3 C17 -107.2(2)
N2 Tc1 n3 C17 -94(6)
C17 n3 C13 C14 1.8(4)
Tc1 n3 C13 C14 -176.4(2)
N3 C13 C14 C15 -0.8(5)
C13 C14 C15 C16 -0.8(5)
C14 C15 C16 C17 1.3(4)
C13 n3 C17 C16 -1.2(4)
Tc1 n3 C17 C16 176.96(19)
C15 C16 C17 n3 -0.4(4)
O1 Tc1 n4 C19 -18.2(2)
O2 Tc1 n4 C19 161.4(2)
N1 Tc1 n4 C19 150(5)
N3 Tc1 n4 C19 -108.5(2)
N2 Tc1 n4 C19 71.7(2)
O1 Tc1 n4 C23 162.6(2)
O2 Tc1 n4 C23 -17.8(2)
N1 Tc1 n4 C23 -29(5)
N3 Tc1 n4 C23 72.2(2)
N2 Tc1 n4 C23 -107.5(2)
C23 n4 C19 C20 -0.4(4)
Tc1 n4 C19 C20 -179.68(19)
N4 C19 C20 C21 0.1(4)
C19 C20 C21 C22 1.1(4)
C20 C21 C22 C23 -1.9(5)
C19 n4 C23 C22 -0.5(4)
Tc1 n4 C23 C22 178.8(3)
C21 C22 C23 n4 1.7(5)
